data_4334628
loop_
_publ_author_name
'Vadapalli Chandrasekhar'
'Prasenjit Bag'
'Manfred Speldrich'
'Jan van Leusen'
'Paul K\"ogerler'

_publ_section_title
;
 Synthesis, Structure, and Magnetic Properties of a New Family of
 Tetra-nuclear {Mn2IIILn2} (Ln = Dy, Gd, Tb, Ho) Clusters With an
 Arch-Type Topology: Single-Molecule Magnetism Behavior in the Dysprosium
 and Terbium Analogues
;
_journal_name_full 'Inorganic Chemistry'
_journal_page_first 5035
_journal_page_last 5044
_journal_paper_doi 10.1021/ic302742u
_journal_volume 52
_journal_year 2013
_chemical_formula_sum 'C62 H99 Mn2 N6 O31 Tb2'
_chemical_formula_weight 1852.19
_chemical_name_systematic
;
 ?
;
_space_group_IT_number 2
_symmetry_cell_setting triclinic
_symmetry_space_group_name_Hall '-P 1'
_symmetry_space_group_name_H-M 'P -1'
_atom_sites_solution_hydrogens geom
_atom_sites_solution_primary direct
_atom_sites_solution_secondary difmap
_audit_creation_method SHELXL-97
_cell_angle_alpha 66.852(5)
_cell_angle_beta 82.714(5)
_cell_angle_gamma 71.074(5)
_cell_formula_units_Z 2
_cell_length_a 15.246(5)
_cell_length_b 15.802(5)
_cell_length_c 17.911(5)
_cell_measurement_reflns_used 3842
_cell_measurement_temperature 100(2)
_cell_measurement_theta_max 25.77
_cell_measurement_theta_min 2.32
_cell_volume 3753(2)
_computing_cell_refinement 'Bruker SMART'
_computing_data_collection 'Bruker SMART'
_computing_data_reduction 'Bruker SAINT'
_computing_molecular_graphics 'Bruker SHELXTL'
_computing_publication_material 'Bruker SHELXTL'
_computing_structure_refinement 'Bruker SHELXTL'
_computing_structure_solution 'Bruker SHELXTL'
_diffrn_ambient_temperature 100(2)
_diffrn_measured_fraction_theta_full 0.973
_diffrn_measured_fraction_theta_max 0.973
_diffrn_radiation_monochromator graphite
_diffrn_radiation_source 'fine-focus sealed tube'
_diffrn_radiation_type MoK\a
_diffrn_radiation_wavelength 0.71069
_diffrn_reflns_av_R_equivalents 0.0529
_diffrn_reflns_av_sigmaI/netI 0.1093
_diffrn_reflns_limit_h_max 18
_diffrn_reflns_limit_h_min -18
_diffrn_reflns_limit_k_max 19
_diffrn_reflns_limit_k_min -18
_diffrn_reflns_limit_l_max 21
_diffrn_reflns_limit_l_min -14
_diffrn_reflns_number 19908
_diffrn_reflns_theta_full 25.50
_diffrn_reflns_theta_max 25.50
_diffrn_reflns_theta_min 2.25
_exptl_absorpt_coefficient_mu 2.278
_exptl_absorpt_correction_T_max 1.00
_exptl_absorpt_correction_T_min 0.751361
_exptl_absorpt_correction_type empirical
_exptl_absorpt_process_details SADABS
_exptl_crystal_colour green
_exptl_crystal_density_diffrn 1.639
_exptl_crystal_description block
_exptl_crystal_F_000 1882
_exptl_crystal_size_max 0.125
_exptl_crystal_size_mid 0.10
_exptl_crystal_size_min 0.075
_refine_diff_density_max 3.998
_refine_diff_density_min -1.934
_refine_diff_density_rms 0.254
_refine_ls_extinction_method none
_refine_ls_goodness_of_fit_ref 1.073
_refine_ls_hydrogen_treatment mixed
_refine_ls_matrix_type fullcycle
_refine_ls_number_parameters 959
_refine_ls_number_reflns 13609
_refine_ls_number_restraints 49
_refine_ls_restrained_S_all 2.507
_refine_ls_R_factor_all 0.1202
_refine_ls_R_factor_gt 0.0925
_refine_ls_shift/su_max 0.000
_refine_ls_shift/su_mean 0.000
_refine_ls_structure_factor_coef Fsqd
_refine_ls_weighting_details 'calc w=1/[\s^2^(Fo^2^)+(0.1164P)^2^+48.9590P] where P=(Fo^2^+2Fc^2^)/3'
_refine_ls_weighting_scheme calc
_refine_ls_wR_factor_gt 0.2285
_refine_ls_wR_factor_ref 0.2483
_reflns_number_gt 10074
_reflns_number_total 13614
_reflns_threshold_expression >2sigma(I)
_cod_data_source_file ic302742u_si_002_3.cif
_cod_data_source_block Mn2Tb2
_cod_database_code 4334628

loop_
_symmetry_equiv_pos_as_xyz
'x, y, z'
'-x, -y, -z'

loop_
_atom_site_label
_atom_site_type_symbol
_atom_site_fract_x
_atom_site_fract_y
_atom_site_fract_z
_atom_site_U_iso_or_equiv
_atom_site_adp_type
_atom_site_occupancy
_atom_site_symmetry_multiplicity
_atom_site_calc_flag
_atom_site_refinement_flags
Tb1 Tb 0.75940(4) 0.04718(4) 0.31810(4) 0.020 Uani 1 1 d .
Tb2 Tb 0.75539(4) 0.29631(4) 0.18037(4) 0.021 Uani 1 1 d .
Mn1 Mn 0.62271(15) -0.08634(14) 0.34231(12) 0.025 Uani 1 1 d .
Mn2 Mn 0.61212(16) 0.51323(13) 0.15705(12) 0.026 Uani 1 1 d .
O1 O 0.6036(8) -0.3671(8) 0.5337(6) 0.041 Uani 1 1 d .
O2 O 0.5791(8) -0.1785(7) 0.4286(6) 0.043 Uani 1 1 d .
O3 O 0.6637(6) 0.0066(6) 0.2528(5) 0.024 Uani 1 1 d .
O4 O 0.6963(8) -0.2072(7) 0.2929(7) 0.043 Uani 1 1 d D
O5 O 0.5244(7) 0.0285(7) 0.3783(6) 0.032 Uani 1 1 d .
O6 O 0.6124(6) 0.1264(7) 0.3490(5) 0.027 Uani 1 1 d .
O7 O 0.8647(6) -0.0431(6) 0.2388(6) 0.026 Uani 1 1 d .
O8 O 0.7801(6) 0.1420(6) 0.1842(5) 0.022 Uani 1 1 d .
O9 O 0.7160(8) 0.4600(7) 0.1011(6) 0.034 Uani 1 1 d .
O10 O 0.9092(8) 0.2764(8) 0.1299(7) 0.039 Uani 1 1 d D
O11 O 0.8601(7) 0.3225(6) 0.2606(6) 0.026 Uani 1 1 d .
O12 O 0.7770(6) 0.1880(6) 0.3163(5) 0.020 Uani 1 1 d .
O13 O 0.7288(7) -0.0960(6) 0.3977(6) 0.027 Uani 1 1 d .
O14 O 0.9125(6) -0.0237(7) 0.3673(6) 0.030 Uani 1 1 d D
O15 O 0.5137(7) 0.4528(7) 0.1296(7) 0.038 Uani 1 1 d .
O16 O 0.6083(6) 0.3036(6) 0.1548(5) 0.025 Uani 1 1 d .
O17 O 0.5847(9) 0.8021(7) -0.0357(6) 0.046 Uani 1 1 d .
O18 O 0.5622(8) 0.6285(6) 0.0722(6) 0.041 Uani 1 1 d .
O19 O 0.6859(7) 0.5933(8) 0.1994(6) 0.041 Uani 1 1 d D
O20 O 0.6595(6) 0.3963(6) 0.2466(5) 0.021 Uani 1 1 d .
O21 O 0.0602(10) 0.1976(13) 0.2196(11) 0.086 Uani 1 1 d .
H21A H 0.0745 0.1639 0.2672 0.130 Uiso 1 1 calc R
O22 O 0.7578(11) 0.6695(10) 0.3104(9) 0.074 Uani 1 1 d .
O23 O 0.1494(12) 0.8695(13) 0.2752(10) 0.093 Uani 1 1 d .
O24 O 0.0611(9) 1.0107(13) 0.2704(10) 0.089 Uani 1 1 d .
O25 O 0.2047(9) 0.9812(13) 0.2693(12) 0.100 Uani 1 1 d .
O26 O 0.883(2) 0.658(3) 0.0641(14) 0.210 Uani 1 1 d DU
O27 O 0.8488(12) 0.6283(13) 0.1889(12) 0.114 Uani 1 1 d D
O28 O 0.9535(16) 0.7020(17) 0.1363(14) 0.139 Uani 1 1 d D
O29 O 0.7608(9) -0.0846(9) 0.1729(9) 0.058 Uani 1 1 d .
O30 O 0.7488(16) 0.4178(15) 0.3305(13) 0.121 Uani 1 1 d G
O31 O 0.160(2) 0.493(3) 0.2993(19) 0.191 Uani 1 1 d .
N1 N 0.5251(8) -0.0643(7) 0.2601(6) 0.022 Uani 1 1 d .
N2 N 0.7671(9) 0.3226(8) 0.0267(7) 0.031 Uani 1 1 d .
N3 N 0.7760(8) 0.0092(7) 0.4734(7) 0.024 Uani 1 1 d .
N4 N 0.5218(7) 0.5519(7) 0.2418(6) 0.020 Uani 1 1 d .
N5 N 0.1401(10) 0.9534(12) 0.2717(9) 0.055 Uani 1 1 d .
N6 N 0.8945(19) 0.669(2) 0.1304(13) 0.136 Uani 1 1 d D
C1 C 0.6927(11) -0.3823(12) 0.5000(11) 0.046 Uani 1 1 d .
H1A H 0.6993 -0.4198 0.4674 0.069 Uiso 1 1 calc R
H1B H 0.7380 -0.4162 0.5428 0.069 Uiso 1 1 calc R
H1C H 0.7020 -0.3212 0.4668 0.069 Uiso 1 1 calc R
C2 C 0.5330(11) -0.3201(10) 0.4762(8) 0.032 Uani 1 1 d .
C3 C 0.4695(9) -0.3646(10) 0.4764(8) 0.025 Uani 1 1 d .
H3 H 0.4762 -0.4270 0.5138 0.030 Uiso 1 1 calc R
C4 C 0.3957(9) -0.3199(9) 0.4231(8) 0.025 Uani 1 1 d .
C5 C 0.3256(10) -0.3710(10) 0.4246(9) 0.028 Uani 1 1 d .
H5A H 0.2753 -0.3264 0.3883 0.042 Uiso 1 1 calc R
H5B H 0.3020 -0.3944 0.4787 0.042 Uiso 1 1 calc R
H5C H 0.3553 -0.4242 0.4078 0.042 Uiso 1 1 calc R
C6 C 0.3905(10) -0.2285(9) 0.3660(9) 0.027 Uani 1 1 d .
H6 H 0.3436 -0.1988 0.3272 0.033 Uiso 1 1 calc R
C7 C 0.4514(9) -0.1795(8) 0.3639(7) 0.021 Uani 1 1 d .
C8 C 0.5239(10) -0.2251(10) 0.4223(8) 0.030 Uani 1 1 d .
C9 C 0.4375(9) -0.0749(9) 0.3025(9) 0.027 Uani 1 1 d .
H9A H 0.3905 -0.0586 0.2631 0.032 Uiso 1 1 calc R
H9B H 0.4160 -0.0307 0.3309 0.032 Uiso 1 1 calc R
C10 C 0.5115(10) 0.0395(9) 0.2068(9) 0.029 Uani 1 1 d .
H10A H 0.4749 0.0803 0.2354 0.035 Uiso 1 1 calc R
H10B H 0.4779 0.0553 0.1583 0.035 Uiso 1 1 calc R
C11 C 0.6050(9) 0.0587(9) 0.1832(8) 0.025 Uani 1 1 d .
H11A H 0.6324 0.0375 0.1392 0.030 Uiso 1 1 calc R
H11B H 0.5971 0.1272 0.1652 0.030 Uiso 1 1 calc R
C12 C 0.5628(10) -0.1284(9) 0.2123(9) 0.030 Uani 1 1 d .
H12A H 0.5375 -0.1824 0.2348 0.036 Uiso 1 1 calc R
H12B H 0.5409 -0.0922 0.1568 0.036 Uiso 1 1 calc R
C13 C 0.6649(10) -0.1668(10) 0.2112(9) 0.031 Uani 1 1 d .
H13A H 0.6835 -0.2159 0.1878 0.038 Uiso 1 1 calc R
H13B H 0.6914 -0.1155 0.1789 0.038 Uiso 1 1 calc R
C14 C 0.4544(11) 0.1875(14) 0.3762(13) 0.055 Uani 1 1 d .
H14A H 0.4618 0.1982 0.4239 0.082 Uiso 1 1 calc R
H14B H 0.3987 0.1701 0.3808 0.082 Uiso 1 1 calc R
H14C H 0.4505 0.2455 0.3293 0.082 Uiso 1 1 calc R
C15 C 0.5364(11) 0.1072(10) 0.3679(9) 0.031 Uani 1 1 d .
C16 C 0.9133(12) -0.1462(12) 0.2692(10) 0.045 Uani 1 1 d U
H16A H 0.8818 -0.1786 0.2512 0.068 Uiso 1 1 calc R
H16B H 0.9144 -0.1712 0.3274 0.068 Uiso 1 1 calc R
H16C H 0.9757 -0.1569 0.2488 0.068 Uiso 1 1 calc R
C17 C 0.8540(9) 0.0003(9) 0.1564(9) 0.027 Uani 1 1 d .
C18 C 0.8863(10) -0.0445(10) 0.1009(9) 0.029 Uani 1 1 d .
H18 H 0.9190 -0.1099 0.1195 0.035 Uiso 1 1 calc R
C19 C 0.8704(10) 0.0069(10) 0.0180(10) 0.036 Uani 1 1 d .
C20 C 0.9095(11) -0.0437(11) -0.0398(10) 0.039 Uani 1 1 d .
H20A H 0.9750 -0.0739 -0.0306 0.059 Uiso 1 1 calc R
H20B H 0.8988 0.0023 -0.0946 0.059 Uiso 1 1 calc R
H20C H 0.8798 -0.0919 -0.0310 0.059 Uiso 1 1 calc R
C21 C 0.8206(9) 0.1040(10) -0.0097(9) 0.026 Uani 1 1 d .
H21 H 0.8088 0.1385 -0.0649 0.032 Uiso 1 1 calc R
C22 C 0.7877(9) 0.1506(9) 0.0456(8) 0.023 Uani 1 1 d .
C23 C 0.8054(9) 0.0996(9) 0.1280(8) 0.023 Uani 1 1 d .
C24 C 0.7297(10) 0.2549(10) 0.0122(8) 0.027 Uani 1 1 d .
H24A H 0.7229 0.2748 -0.0459 0.032 Uiso 1 1 calc R
H24B H 0.6683 0.2601 0.0360 0.032 Uiso 1 1 calc R
C25 C 0.7052(13) 0.4219(10) -0.0146(10) 0.045 Uani 1 1 d .
H25A H 0.6412 0.4221 -0.0039 0.054 Uiso 1 1 calc R
H25B H 0.7151 0.4413 -0.0728 0.054 Uiso 1 1 calc R
C26 C 0.7222(15) 0.4939(11) 0.0132(9) 0.051 Uani 1 1 d .
H26A H 0.7833 0.5010 -0.0041 0.061 Uiso 1 1 calc R
H26B H 0.6765 0.5564 -0.0107 0.061 Uiso 1 1 calc R
C27 C 0.8632(12) 0.3140(11) -0.0047(9) 0.042 Uani 1 1 d .
H27A H 0.8719 0.3774 -0.0282 0.050 Uiso 1 1 calc R
H27B H 0.8727 0.2883 -0.0472 0.050 Uiso 1 1 calc R
C28 C 0.9331(12) 0.2493(13) 0.0611(11) 0.048 Uani 1 1 d D
H28A H 0.9346 0.1828 0.0763 0.057 Uiso 1 1 calc R
H28B H 0.9943 0.2545 0.0418 0.057 Uiso 1 1 calc R
C29 C 0.9016(12) 0.3994(11) 0.2284(11) 0.041 Uani 1 1 d .
H29A H 0.8662 0.4515 0.2451 0.061 Uiso 1 1 calc R
H29B H 0.9025 0.4221 0.1702 0.061 Uiso 1 1 calc R
H29C H 0.9639 0.3761 0.2484 0.061 Uiso 1 1 calc R
C30 C 0.8543(9) 0.2808(9) 0.3438(9) 0.027 Uani 1 1 d .
C31 C 0.8910(9) 0.3073(9) 0.3957(8) 0.024 Uani 1 1 d .
H31 H 0.9225 0.3533 0.3757 0.029 Uiso 1 1 calc R
C32 C 0.8781(9) 0.2609(10) 0.4807(9) 0.027 Uani 1 1 d .
C33 C 0.9220(11) 0.2831(11) 0.5394(10) 0.041 Uani 1 1 d .
H33A H 0.9084 0.2462 0.5941 0.062 Uiso 1 1 calc R
H33B H 0.8975 0.3507 0.5297 0.062 Uiso 1 1 calc R
H33C H 0.9880 0.2666 0.5315 0.062 Uiso 1 1 calc R
C34 C 0.8306(9) 0.1941(9) 0.5087(8) 0.025 Uani 1 1 d .
H34 H 0.8229 0.1636 0.5642 0.030 Uiso 1 1 calc R
C35 C 0.7933(9) 0.1716(9) 0.4531(8) 0.022 Uani 1 1 d .
C36 C 0.8066(9) 0.2123(8) 0.3697(8) 0.020 Uani 1 1 d .
C37 C 0.7363(9) 0.0985(10) 0.4901(8) 0.025 Uani 1 1 d .
H37A H 0.7324 0.0816 0.5484 0.030 Uiso 1 1 calc R
H37B H 0.6738 0.1297 0.4685 0.030 Uiso 1 1 calc R
C38 C 0.7191(11) -0.0552(10) 0.5145(9) 0.034 Uani 1 1 d .
H38A H 0.6539 -0.0194 0.5052 0.041 Uiso 1 1 calc R
H38B H 0.7307 -0.0834 0.5725 0.041 Uiso 1 1 calc R
C39 C 0.7448(11) -0.1327(10) 0.4805(8) 0.033 Uani 1 1 d D
H39A H 0.8099 -0.1685 0.4912 0.039 Uiso 1 1 calc R
H39B H 0.7091 -0.1772 0.5079 0.039 Uiso 1 1 calc R
C40 C 0.8748(10) -0.0408(9) 0.5014(9) 0.034 Uani 1 1 d .
H40A H 0.8845 -0.0249 0.5462 0.041 Uiso 1 1 calc R
H40B H 0.8861 -0.1100 0.5213 0.041 Uiso 1 1 calc R
C41 C 0.9429(9) -0.0133(9) 0.4357(9) 0.029 Uani 1 1 d .
H41A H 0.9419 0.0528 0.4224 0.035 Uiso 1 1 calc R
H41B H 1.0052 -0.0556 0.4520 0.035 Uiso 1 1 calc R
C42 C 0.4490(12) 0.3285(13) 0.1458(14) 0.062 Uani 1 1 d .
H42A H 0.3947 0.3680 0.1631 0.093 Uiso 1 1 calc R
H42B H 0.4616 0.2627 0.1831 0.093 Uiso 1 1 calc R
H42C H 0.4387 0.3325 0.0926 0.093 Uiso 1 1 calc R
C43 C 0.5308(10) 0.3638(11) 0.1436(9) 0.035 Uani 1 1 d .
C44 C 0.6747(14) 0.7635(12) -0.0062(12) 0.062 Uani 1 1 d .
H44A H 0.6834 0.7981 0.0246 0.092 Uiso 1 1 calc R
H44B H 0.7175 0.7691 -0.0508 0.092 Uiso 1 1 calc R
H44C H 0.6856 0.6967 0.0281 0.092 Uiso 1 1 calc R
C45 C 0.5195(12) 0.7981(9) 0.0241(9) 0.036 Uani 1 1 d .
C46 C 0.4610(10) 0.8842(9) 0.0261(8) 0.029 Uani 1 1 d .
H46 H 0.4682 0.9415 -0.0127 0.034 Uiso 1 1 calc R
C47 C 0.3921(10) 0.8886(9) 0.0834(8) 0.027 Uani 1 1 d .
C48 C 0.3264(11) 0.9849(11) 0.0850(11) 0.045 Uani 1 1 d .
H48A H 0.3621 1.0245 0.0862 0.068 Uiso 1 1 calc R
H48B H 0.2880 0.9729 0.1326 0.068 Uiso 1 1 calc R
H48C H 0.2880 1.0175 0.0374 0.068 Uiso 1 1 calc R
C49 C 0.3842(10) 0.8000(10) 0.1423(9) 0.033 Uani 1 1 d .
H49 H 0.3392 0.8005 0.1824 0.039 Uiso 1 1 calc R
C50 C 0.4427(10) 0.7121(9) 0.1412(8) 0.027 Uani 1 1 d .
C51 C 0.5090(11) 0.7114(9) 0.0793(8) 0.031 Uani 1 1 d .
C52 C 0.4314(11) 0.6202(10) 0.2009(10) 0.036 Uani 1 1 d .
H52A H 0.4074 0.5900 0.1736 0.043 Uiso 1 1 calc R
H52B H 0.3866 0.6330 0.2416 0.043 Uiso 1 1 calc R
C53 C 0.5079(9) 0.4557(9) 0.2974(8) 0.025 Uani 1 1 d .
H53A H 0.4779 0.4606 0.3473 0.030 Uiso 1 1 calc R
H53B H 0.4688 0.4381 0.2710 0.030 Uiso 1 1 calc R
C54 C 0.6019(10) 0.3798(9) 0.3162(8) 0.026 Uani 1 1 d .
H54A H 0.6307 0.3820 0.3604 0.031 Uiso 1 1 calc R
H54B H 0.5943 0.3163 0.3331 0.031 Uiso 1 1 calc R
C55 C 0.5606(10) 0.5936(10) 0.2890(9) 0.031 Uani 1 1 d .
H55A H 0.5329 0.6631 0.2685 0.037 Uiso 1 1 calc R
H55B H 0.5435 0.5681 0.3457 0.037 Uiso 1 1 calc R
C56 C 0.6627(9) 0.5708(10) 0.2826(8) 0.026 Uani 1 1 d D
H56A H 0.6839 0.6086 0.3038 0.031 Uiso 1 1 calc R
H56B H 0.6920 0.5029 0.3135 0.031 Uiso 1 1 calc R
C57 C 0.1430(17) 0.213(2) 0.1730(18) 0.100 Uani 1 1 d .
H57A H 0.1315 0.2809 0.1412 0.150 Uiso 1 1 calc R
H57B H 0.1582 0.1781 0.1377 0.150 Uiso 1 1 calc R
H57C H 0.1937 0.1915 0.2095 0.150 Uiso 1 1 calc R
C58 C 0.8502(11) 0.6461(11) 0.3281(14) 0.062 Uani 1 1 d .
H58A H 0.8866 0.6474 0.2801 0.093 Uiso 1 1 calc R
H58B H 0.8696 0.5826 0.3694 0.093 Uiso 1 1 calc R
H58C H 0.8585 0.6919 0.3471 0.093 Uiso 1 1 calc R
C59 C 0.159(3) 0.323(3) 0.333(2) 0.172 Uani 1 1 d DU
H59A H 0.2133 0.2876 0.3665 0.258 Uiso 1 1 calc R
H59B H 0.1449 0.2829 0.3108 0.258 Uiso 1 1 calc R
H59C H 0.1078 0.3449 0.3647 0.258 Uiso 1 1 calc R
C60 C 0.177(4) 0.410(3) 0.264(3) 0.204 Uani 1 1 d DU
H60A H 0.1350 0.4314 0.2196 0.245 Uiso 1 1 calc R
H60B H 0.2401 0.3926 0.2451 0.245 Uiso 1 1 calc R
C61 C 0.127(4) 0.584(3) 0.243(2) 0.198 Uani 1 1 d U
H61A H 0.0600 0.6037 0.2442 0.238 Uiso 1 1 calc R
H61B H 0.1462 0.5827 0.1893 0.238 Uiso 1 1 calc R
C62 C 0.158(2) 0.658(3) 0.252(2) 0.129 Uani 1 1 d U
H62A H 0.1344 0.6648 0.3026 0.194 Uiso 1 1 calc R
H62B H 0.1349 0.7182 0.2081 0.194 Uiso 1 1 calc R
H62C H 0.2243 0.6386 0.2529 0.194 Uiso 1 1 calc R
H4 H 0.663(6) -0.219(7) 0.335(4) 0.000 Uiso 1 1 d D
H10 H 0.959(2) 0.256(7) 0.158(4) 0.000 Uiso 1 1 d D
H14 H 0.842(2) -0.035(5) 0.391(5) 0.000 Uiso 1 1 d D
H19 H 0.716(6) 0.634(6) 0.184(3) 0.000 Uiso 1 1 d D

loop_
_atom_site_aniso_label
_atom_site_aniso_U_11
_atom_site_aniso_U_22
_atom_site_aniso_U_33
_atom_site_aniso_U_23
_atom_site_aniso_U_13
_atom_site_aniso_U_12
Tb1 0.025 0.012 0.024 -0.006 -0.005 -0.007
Tb2 0.030 0.013 0.023 -0.009 0.004 -0.008
Mn1 0.040 0.016 0.022 -0.001 -0.009 -0.016
Mn2 0.047 0.011 0.018 -0.006 0.002 -0.006
O1 0.053 0.038 0.038 -0.005 -0.008 -0.031
O2 0.077 0.037 0.029 0.000 -0.013 -0.045
O3 0.020 0.020 0.020 0.000 0.000 0.000
O4 0.051 0.027 0.054 -0.021 -0.017 -0.003
O5 0.044 0.032 0.030 -0.014 0.008 -0.025
O6 0.027 0.031 0.025 -0.005 -0.005 -0.015
O7 0.032 0.014 0.032 -0.017 -0.008 0.004
O8 0.029 0.017 0.026 -0.014 0.004 -0.009
O9 0.061 0.020 0.023 -0.010 0.015 -0.017
O10 0.042 0.040 0.050 -0.031 0.009 -0.017
O11 0.036 0.022 0.029 -0.013 0.012 -0.022
O12 0.032 0.012 0.020 -0.003 -0.005 -0.010
O13 0.040 0.014 0.029 -0.002 -0.019 -0.009
O14 0.030 0.025 0.037 -0.014 -0.017 -0.003
O15 0.048 0.020 0.051 -0.021 -0.021 0.002
O16 0.034 0.017 0.024 -0.011 -0.009 -0.002
O17 0.081 0.017 0.026 -0.005 0.003 -0.003
O18 0.070 0.010 0.029 -0.004 -0.006 0.004
O19 0.034 0.034 0.034 0.000 0.000 0.000
O20 0.028 0.011 0.021 -0.007 0.003 -0.004
O21 0.057 0.094 0.097 -0.031 -0.010 -0.010
O22 0.117 0.062 0.075 -0.026 -0.017 -0.059
O23 0.104 0.086 0.079 0.001 -0.021 -0.049
O24 0.035 0.102 0.086 -0.002 0.006 -0.009
O25 0.030 0.094 0.148 -0.026 0.016 -0.014
O26 0.184 0.242 0.198 -0.054 -0.006 -0.087
O27 0.094 0.074 0.171 -0.040 0.039 -0.044
O28 0.146 0.136 0.181 -0.077 0.020 -0.085
O29 0.056 0.064 0.082 -0.045 0.034 -0.043
O30 0.148 0.091 0.124 -0.035 0.020 -0.048
O31 0.184 0.193 0.171 -0.055 -0.010 -0.035
N1 0.037 0.012 0.018 -0.003 -0.005 -0.011
N2 0.055 0.012 0.025 -0.010 0.004 -0.007
N3 0.038 0.011 0.024 -0.002 0.003 -0.016
N4 0.029 0.011 0.018 -0.001 -0.004 -0.006
N5 0.028 0.063 0.046 0.004 -0.006 -0.007
N6 0.131 0.143 0.134 -0.023 -0.011 -0.073
C1 0.049 0.036 0.053 -0.001 -0.015 -0.026
C2 0.054 0.029 0.020 -0.013 -0.003 -0.016
C3 0.027 0.025 0.033 -0.019 0.003 -0.010
C4 0.030 0.025 0.033 -0.019 0.013 -0.018
C5 0.030 0.022 0.037 -0.011 0.007 -0.017
C6 0.032 0.022 0.036 -0.020 0.018 -0.012
C7 0.030 0.014 0.019 -0.003 0.003 -0.014
C8 0.045 0.032 0.022 -0.007 0.002 -0.029
C9 0.021 0.023 0.035 -0.008 0.007 -0.011
C10 0.031 0.012 0.040 -0.003 -0.005 -0.006
C11 0.035 0.009 0.032 0.000 -0.015 -0.012
C12 0.044 0.014 0.039 -0.009 -0.015 -0.012
C13 0.031 0.023 0.051 -0.024 0.005 -0.010
C14 0.026 0.062 0.101 -0.061 0.022 -0.015
C15 0.044 0.034 0.031 -0.021 0.003 -0.021
C16 0.046 0.045 0.045 -0.017 0.000 -0.013
C17 0.018 0.021 0.046 -0.017 0.003 -0.005
C18 0.030 0.017 0.051 -0.023 0.001 -0.006
C19 0.034 0.027 0.056 -0.030 0.018 -0.010
C20 0.042 0.035 0.046 -0.028 -0.007 0.001
C21 0.023 0.030 0.035 -0.025 0.004 -0.005
C22 0.016 0.021 0.033 -0.014 0.005 -0.006
C23 0.020 0.025 0.028 -0.015 0.000 -0.006
C24 0.029 0.033 0.020 -0.016 -0.001 -0.005
C25 0.071 0.014 0.038 -0.009 0.005 0.001
C26 0.110 0.019 0.023 -0.009 0.020 -0.024
C27 0.066 0.038 0.032 -0.022 0.028 -0.029
C28 0.047 0.053 0.070 -0.046 0.030 -0.031
C29 0.050 0.033 0.057 -0.026 0.000 -0.024
C30 0.023 0.018 0.046 -0.023 0.002 0.002
C31 0.024 0.019 0.035 -0.013 -0.002 -0.010
C32 0.028 0.024 0.036 -0.020 -0.001 -0.006
C33 0.045 0.037 0.057 -0.026 -0.009 -0.017
C34 0.030 0.012 0.024 -0.002 -0.005 0.001
C35 0.019 0.012 0.033 -0.009 -0.006 0.002
C36 0.021 0.008 0.025 -0.004 -0.007 0.004
C37 0.028 0.028 0.017 -0.007 -0.005 -0.007
C38 0.040 0.030 0.034 -0.002 -0.014 -0.020
C39 0.053 0.020 0.026 0.002 -0.022 -0.017
C40 0.043 0.009 0.046 0.001 -0.025 -0.007
C41 0.027 0.014 0.048 -0.020 -0.016 0.008
C42 0.035 0.042 0.122 -0.053 -0.017 0.007
C43 0.033 0.041 0.031 -0.021 -0.009 0.002
C44 0.086 0.025 0.055 -0.010 0.019 -0.005
C45 0.060 0.013 0.026 -0.003 -0.005 -0.006
C46 0.052 0.009 0.021 0.003 -0.021 -0.006
C47 0.035 0.021 0.030 -0.013 -0.012 -0.005
C48 0.037 0.033 0.067 -0.020 -0.008 -0.011
C49 0.035 0.026 0.041 -0.015 -0.011 -0.008
C50 0.030 0.015 0.032 -0.013 -0.012 0.006
C51 0.050 0.016 0.024 -0.008 -0.009 -0.002
C52 0.041 0.027 0.044 -0.020 0.002 -0.009
C53 0.027 0.019 0.025 -0.007 0.002 -0.004
C54 0.035 0.021 0.026 -0.012 0.006 -0.011
C55 0.045 0.023 0.038 -0.026 0.018 -0.016
C56 0.030 0.025 0.028 -0.013 0.002 -0.011
C57 0.076 0.092 0.119 -0.018 0.003 -0.038
C58 0.030 0.023 0.120 -0.018 -0.036 0.012
C59 0.155 0.171 0.158 -0.048 -0.051 -0.007
C60 0.225 0.181 0.202 -0.080 0.055 -0.066
C61 0.322 0.078 0.131 0.014 -0.044 -0.029
C62 0.141 0.132 0.144 -0.080 0.016 -0.048

loop_
_atom_type_symbol
_atom_type_description
_atom_type_scat_dispersion_real
_atom_type_scat_dispersion_imag
_atom_type_scat_source
C C 0.0033 0.0016 'International Tables Vol C Tables 4.2.6.8 and 6.1.1.4'
H H 0.0000 0.0000 'International Tables Vol C Tables 4.2.6.8 and 6.1.1.4'
N N 0.0061 0.0033 'International Tables Vol C Tables 4.2.6.8 and 6.1.1.4'
O O 0.0106 0.0060 'International Tables Vol C Tables 4.2.6.8 and 6.1.1.4'
Mn Mn 0.3368 0.7283 'International Tables Vol C Tables 4.2.6.8 and 6.1.1.4'
Tb Tb -0.1723 4.1537 'International Tables Vol C Tables 4.2.6.8 and 6.1.1.4'

loop_
_geom_angle_atom_site_label_1
_geom_angle_atom_site_label_2
_geom_angle_atom_site_label_3
_geom_angle
_geom_angle_site_symmetry_1
_geom_angle_site_symmetry_3
O6 Tb1 O13 87.6(3) . .
O6 Tb1 O12 77.5(3) . .
O13 Tb1 O12 145.6(3) . .
O6 Tb1 O8 103.7(3) . .
O13 Tb1 O8 142.2(3) . .
O12 Tb1 O8 72.1(3) . .
O6 Tb1 O14 142.2(3) . .
O13 Tb1 O14 88.8(3) . .
O12 Tb1 O14 84.7(3) . .
O8 Tb1 O14 102.0(3) . .
O6 Tb1 O3 77.1(3) . .
O13 Tb1 O3 67.1(3) . .
O12 Tb1 O3 136.3(3) . .
O8 Tb1 O3 80.3(3) . .
O14 Tb1 O3 134.7(3) . .
O6 Tb1 O7 150.5(3) . .
O13 Tb1 O7 86.7(3) . .
O12 Tb1 O7 120.8(3) . .
O8 Tb1 O7 65.7(3) . .
O14 Tb1 O7 66.6(3) . .
O3 Tb1 O7 74.0(3) . .
O6 Tb1 N3 78.3(3) . .
O13 Tb1 N3 69.0(3) . .
O12 Tb1 N3 77.6(3) . .
O8 Tb1 N3 148.2(3) . .
O14 Tb1 N3 65.3(4) . .
O3 Tb1 N3 130.0(3) . .
O7 Tb1 N3 125.8(3) . .
O6 Tb1 Mn1 71.3(2) . .
O13 Tb1 Mn1 35.1(2) . .
O12 Tb1 Mn1 148.8(2) . .
O8 Tb1 Mn1 114.6(2) . .
O14 Tb1 Mn1 120.9(2) . .
O3 Tb1 Mn1 34.4(2) . .
O7 Tb1 Mn1 87.8(2) . .
N3 Tb1 Mn1 96.3(2) . .
O6 Tb1 Tb2 82.3(2) . .
O13 Tb1 Tb2 167.9(2) . .
O12 Tb1 Tb2 37.5(2) . .
O8 Tb1 Tb2 36.7(2) . .
O14 Tb1 Tb2 103.3(2) . .
O3 Tb1 Tb2 104.0(2) . .
O7 Tb1 Tb2 99.0(2) . .
N3 Tb1 Tb2 114.9(2) . .
Mn1 Tb1 Tb2 133.85(4) . .
O16 Tb2 O8 78.8(3) . .
O16 Tb2 O9 86.8(3) . .
O8 Tb2 O9 146.4(3) . .
O16 Tb2 O12 101.6(3) . .
O8 Tb2 O12 71.5(3) . .
O9 Tb2 O12 141.8(3) . .
O16 Tb2 O20 76.9(3) . .
O8 Tb2 O20 137.3(3) . .
O9 Tb2 O20 65.8(3) . .
O12 Tb2 O20 79.7(3) . .
O16 Tb2 O10 144.2(3) . .
O8 Tb2 O10 84.5(3) . .
O9 Tb2 O10 90.1(4) . .
O12 Tb2 O10 102.8(4) . .
O20 Tb2 O10 133.2(3) . .
O16 Tb2 O11 149.0(3) . .
O8 Tb2 O11 118.9(3) . .
O9 Tb2 O11 88.4(3) . .
O12 Tb2 O11 65.3(3) . .
O20 Tb2 O11 73.2(3) . .
O10 Tb2 O11 66.3(3) . .
O16 Tb2 N2 78.6(4) . .
O8 Tb2 N2 77.6(3) . .
O9 Tb2 N2 69.8(3) . .
O12 Tb2 N2 148.3(3) . .
O20 Tb2 N2 129.9(3) . .
O10 Tb2 N2 66.9(4) . .
O11 Tb2 N2 127.7(3) . .
O16 Tb2 Mn2 70.7(2) . .
O8 Tb2 Mn2 149.5(2) . .
O9 Tb2 Mn2 34.1(2) . .
O12 Tb2 Mn2 113.9(2) . .
O20 Tb2 Mn2 34.2(2) . .
O10 Tb2 Mn2 120.9(3) . .
O11 Tb2 Mn2 88.6(2) . .
N2 Tb2 Mn2 96.2(2) . .
O16 Tb2 Tb1 81.5(2) . .
O8 Tb2 Tb1 36.7(2) . .
O9 Tb2 Tb1 166.5(3) . .
O12 Tb2 Tb1 36.79(19) . .
O20 Tb2 Tb1 104.8(2) . .
O10 Tb2 Tb1 103.3(3) . .
O11 Tb2 Tb1 98.2(2) . .
N2 Tb2 Tb1 114.0(2) . .
Mn2 Tb2 Tb1 133.81(4) . .
O2 Mn1 O3 178.0(4) . .
O2 Mn1 O13 97.5(4) . .
O3 Mn1 O13 84.4(4) . .
O2 Mn1 N1 94.1(4) . .
O3 Mn1 N1 83.9(4) . .
O13 Mn1 N1 167.5(4) . .
O2 Mn1 O5 89.3(4) . .
O3 Mn1 O5 90.9(4) . .
O13 Mn1 O5 95.7(4) . .
N1 Mn1 O5 89.2(4) . .
O2 Mn1 O4 87.5(5) . .
O3 Mn1 O4 91.9(4) . .
O13 Mn1 O4 97.2(4) . .
N1 Mn1 O4 78.5(4) . .
O5 Mn1 O4 167.1(4) . .
O2 Mn1 Tb1 137.6(3) . .
O3 Mn1 Tb1 44.4(3) . .
O13 Mn1 Tb1 43.4(3) . .
N1 Mn1 Tb1 126.7(3) . .
O5 Mn1 Tb1 81.3(2) . .
O4 Mn1 Tb1 109.3(3) . .
O18 Mn2 O20 177.8(4) . .
O18 Mn2 O9 98.1(4) . .
O20 Mn2 O9 84.1(4) . .
O18 Mn2 N4 94.1(4) . .
O20 Mn2 N4 83.8(4) . .
O9 Mn2 N4 165.8(4) . .
O18 Mn2 O15 89.2(5) . .
O20 Mn2 O15 90.4(4) . .
O9 Mn2 O15 97.2(4) . .
N4 Mn2 O15 90.3(4) . .
O18 Mn2 O19 88.1(4) . .
O20 Mn2 O19 91.9(4) . .
O9 Mn2 O19 95.8(4) . .
N4 Mn2 O19 77.2(4) . .
O15 Mn2 O19 167.0(4) . .
O18 Mn2 Tb2 137.6(3) . .
O20 Mn2 Tb2 44.4(3) . .
O9 Mn2 Tb2 43.2(3) . .
N4 Mn2 Tb2 127.1(3) . .
O15 Mn2 Tb2 81.6(3) . .
O19 Mn2 Tb2 108.8(3) . .
C2 O1 C1 113.7(12) . .
C8 O2 Mn1 126.2(9) . .
C11 O3 Mn1 117.1(7) . .
C11 O3 Tb1 134.1(7) . .
Mn1 O3 Tb1 101.3(4) . .
C13 O4 O22 104.8(9) . 1_545
C13 O4 Mn1 103.9(8) . .
O22 O4 Mn1 150.2(8) 1_545 .
C15 O5 Mn1 125.3(9) . .
C15 O6 Tb1 135.5(9) . .
C17 O7 C16 115.2(10) . .
C17 O7 Tb1 115.6(7) . .
C16 O7 Tb1 126.1(9) . .
C23 O8 Tb2 134.5(8) . .
C23 O8 Tb1 118.8(7) . .
Tb2 O8 Tb1 106.6(3) . .
C26 O9 Mn2 123.2(10) . .
C26 O9 Tb2 121.2(8) . .
Mn2 O9 Tb2 102.7(4) . .
C28 O10 Tb2 119.0(9) . .
C30 O11 C29 117.0(11) . .
C30 O11 Tb2 116.4(7) . .
C29 O11 Tb2 123.6(9) . .
C36 O12 Tb1 134.6(7) . .
C36 O12 Tb2 118.9(7) . .
Tb1 O12 Tb2 105.7(3) . .
C39 O13 Mn1 128.2(9) . .
C39 O13 Tb1 118.6(7) . .
Mn1 O13 Tb1 101.5(4) . .
C41 O14 Tb1 123.2(8) . .
C43 O15 Mn2 123.5(9) . .
C43 O16 Tb2 136.5(9) . .
C45 O17 C44 113.0(13) . .
C51 O18 Mn2 125.9(9) . .
C56 O19 Mn2 104.5(8) . .
C54 O20 Mn2 116.0(7) . .
C54 O20 Tb2 133.7(7) . .
Mn2 O20 Tb2 101.3(4) . .
C58 O22 O4 112.6(10) . 1_565
C61 O31 C60 114(3) . .
C9 N1 C10 109.2(10) . .
C9 N1 C12 113.5(10) . .
C10 N1 C12 111.0(10) . .
C9 N1 Mn1 110.0(8) . .
C10 N1 Mn1 101.3(8) . .
C12 N1 Mn1 111.2(8) . .
C24 N2 C27 110.9(10) . .
C24 N2 C25 107.9(12) . .
C27 N2 C25 110.5(12) . .
C24 N2 Tb2 110.3(8) . .
C27 N2 Tb2 112.4(9) . .
C25 N2 Tb2 104.7(8) . .
C38 N3 C37 108.6(11) . .
C38 N3 C40 110.0(10) . .
C37 N3 C40 111.9(10) . .
C38 N3 Tb1 104.3(8) . .
C37 N3 Tb1 110.0(7) . .
C40 N3 Tb1 111.6(8) . .
C52 N4 C53 109.5(10) . .
C52 N4 C55 111.7(10) . .
C53 N4 C55 110.7(10) . .
C52 N4 Mn2 109.2(8) . .
C53 N4 Mn2 101.6(7) . .
C55 N4 Mn2 113.7(8) . .
O25 N5 O24 117.4(19) . .
O25 N5 O23 122.5(17) . .
O24 N5 O23 120.1(17) . .
O28 N6 O27 124(2) . .
O28 N6 O26 122.2(19) . .
O27 N6 O26 112(2) . .
C3 C2 O1 119.6(13) . .
C3 C2 C8 120.6(14) . .
O1 C2 C8 119.6(12) . .
C2 C3 C4 122.3(13) . .
C3 C4 C6 117.1(12) . .
C3 C4 C5 121.3(12) . .
C6 C4 C5 121.6(13) . .
C7 C6 C4 123.1(14) . .
C6 C7 C8 118.6(12) . .
C6 C7 C9 120.5(12) . .
C8 C7 C9 120.8(11) . .
O2 C8 C2 120.3(13) . .
O2 C8 C7 121.5(12) . .
C2 C8 C7 118.1(12) . .
N1 C9 C7 110.6(10) . .
N1 C10 C11 110.3(10) . .
O3 C11 C10 107.9(11) . .
C13 C12 N1 115.0(11) . .
O4 C13 C12 107.5(12) . .
O5 C15 O6 125.3(14) . .
O5 C15 C14 118.7(13) . .
O6 C15 C14 116.0(12) . .
O7 C17 C18 126.1(12) . .
O7 C17 C23 114.5(12) . .
C18 C17 C23 119.4(13) . .
C17 C18 C19 121.1(13) . .
C21 C19 C18 119.6(13) . .
C21 C19 C20 121.2(15) . .
C18 C19 C20 119.1(13) . .
C19 C21 C22 120.0(14) . .
C23 C22 C21 120.2(12) . .
C23 C22 C24 122.2(11) . .
C21 C22 C24 117.5(12) . .
O8 C23 C22 122.9(11) . .
O8 C23 C17 117.4(12) . .
C22 C23 C17 119.7(12) . .
N2 C24 C22 115.1(11) . .
N2 C25 C26 112.2(15) . .
O9 C26 C25 109.0(12) . .
N2 C27 C28 111.4(12) . .
O10 C28 C27 109.5(13) . .
O11 C30 C31 122.4(12) . .
O11 C30 C36 113.3(12) . .
C31 C30 C36 124.3(13) . .
C30 C31 C32 117.1(12) . .
C34 C32 C31 120.5(12) . .
C34 C32 C33 120.7(13) . .
C31 C32 C33 118.7(12) . .
C32 C34 C35 119.8(13) . .
C36 C35 C34 122.0(12) . .
C36 C35 C37 121.7(11) . .
C34 C35 C37 116.4(12) . .
O12 C36 C35 123.2(11) . .
O12 C36 C30 120.6(12) . .
C35 C36 C30 116.2(12) . .
N3 C37 C35 113.9(11) . .
N3 C38 C39 107.7(13) . .
O13 C39 C38 112.4(11) . .
C41 C40 N3 112.8(11) . .
O14 C41 C40 104.6(11) . .
O16 C43 O15 125.8(15) . .
O16 C43 C42 117.1(14) . .
O15 C43 C42 117.2(13) . .
O17 C45 C46 117.4(12) . .
O17 C45 C51 122.1(13) . .
C46 C45 C51 120.4(15) . .
C45 C46 C47 122.3(13) . .
C46 C47 C49 117.2(12) . .
C46 C47 C48 122.2(13) . .
C49 C47 C48 120.5(14) . .
C50 C49 C47 121.2(14) . .
C49 C50 C51 119.3(13) . .
C49 C50 C52 120.8(14) . .
C51 C50 C52 119.8(12) . .
O18 C51 C45 119.3(14) . .
O18 C51 C50 121.5(12) . .
C45 C51 C50 119.2(13) . .
C50 C52 N4 111.7(12) . .
C54 C53 N4 108.6(10) . .
O20 C54 C53 110.1(11) . .
C56 C55 N4 112.4(10) . .
O19 C56 C55 107.4(11) . .
C59 C60 O31 107(4) . .
O31 C61 C62 115(4) . .

loop_
_geom_bond_atom_site_label_1
_geom_bond_atom_site_label_2
_geom_bond_distance
_geom_bond_site_symmetry_2
Tb1 O6 2.304(9) .
Tb1 O13 2.313(9) .
Tb1 O12 2.314(8) .
Tb1 O8 2.321(9) .
Tb1 O14 2.352(9) .
Tb1 O3 2.352(9) .
Tb1 O7 2.482(8) .
Tb1 N3 2.633(11) .
Tb1 Mn1 3.299(2) .
Tb1 Tb2 3.7194(13) .
Tb2 O16 2.303(9) .
Tb2 O8 2.318(8) .
Tb2 O9 2.322(9) .
Tb2 O12 2.351(8) .
Tb2 O20 2.361(8) .
Tb2 O10 2.371(11) .
Tb2 O11 2.502(9) .
Tb2 N2 2.608(11) .
Tb2 Mn2 3.308(2) .
Mn1 O2 1.884(10) .
Mn1 O3 1.900(9) .
Mn1 O13 1.937(9) .
Mn1 N1 2.078(11) .
Mn1 O5 2.205(10) .
Mn1 O4 2.318(11) .
Mn2 O18 1.850(9) .
Mn2 O20 1.899(8) .
Mn2 O9 1.902(10) .
Mn2 N4 2.056(11) .
Mn2 O15 2.211(10) .
Mn2 O19 2.310(12) .
O1 C2 1.389(18) .
O1 C1 1.40(2) .
O2 C8 1.325(16) .
O3 C11 1.425(15) .
O4 C13 1.422(19) .
O4 O22 1.784(18) 1_545
O5 C15 1.253(16) .
O6 C15 1.264(16) .
O7 C17 1.367(17) .
O7 C16 1.457(18) .
O8 C23 1.368(15) .
O9 C26 1.450(17) .
O10 C28 1.425(18) .
O11 C30 1.376(17) .
O11 C29 1.438(16) .
O12 C36 1.332(15) .
O13 C39 1.386(16) .
O14 C41 1.446(16) .
O15 C43 1.269(18) .
O16 C43 1.234(16) .
O17 C45 1.363(19) .
O17 C44 1.39(2) .
O18 C51 1.344(16) .
O19 C56 1.415(16) .
O20 C54 1.417(15) .
O21 C57 1.46(3) .
O22 C58 1.38(2) .
O22 O4 1.784(18) 1_565
O23 N5 1.26(2) .
O24 N5 1.247(19) .
O25 N5 1.19(2) .
O26 N6 1.307(18) .
O27 N6 1.252(17) .
O28 N6 1.21(2) .
O31 C61 1.37(4) .
O31 C60 1.61(5) .
N1 C9 1.476(16) .
N1 C10 1.498(15) .
N1 C12 1.507(17) .
N2 C24 1.481(17) .
N2 C27 1.48(2) .
N2 C25 1.484(18) .
N3 C38 1.465(17) .
N3 C37 1.476(17) .
N3 C40 1.501(18) .
N4 C52 1.507(18) .
N4 C53 1.520(15) .
N4 C55 1.521(16) .
C2 C3 1.368(19) .
C2 C8 1.401(19) .
C3 C4 1.38(2) .
C4 C6 1.387(19) .
C4 C5 1.526(17) .
C6 C7 1.378(18) .
C7 C8 1.421(19) .
C7 C9 1.545(17) .
C10 C11 1.527(19) .
C12 C13 1.477(19) .
C14 C15 1.51(2) .
C17 C18 1.390(19) .
C17 C23 1.409(18) .
C18 C19 1.39(2) .
C19 C21 1.39(2) .
C19 C20 1.501(19) .
C21 C22 1.408(18) .
C22 C23 1.387(19) .
C22 C24 1.507(18) .
C25 C26 1.51(2) .
C27 C28 1.49(3) .
C30 C31 1.394(19) .
C30 C36 1.395(18) .
C31 C32 1.427(19) .
C32 C34 1.371(19) .
C32 C33 1.516(19) .
C34 C35 1.412(19) .
C35 C36 1.392(18) .
C35 C37 1.559(18) .
C38 C39 1.50(2) .
C40 C41 1.49(2) .
C42 C43 1.51(2) .
C45 C46 1.375(19) .
C45 C51 1.384(19) .
C46 C47 1.38(2) .
C47 C49 1.42(2) .
C47 C48 1.54(2) .
C49 C50 1.392(19) .
C50 C51 1.40(2) .
C50 C52 1.48(2) .
C53 C54 1.515(18) .
C55 C56 1.480(19) .
C59 C60 1.51(2) .
C61 C62 1.46(5) .
